data_7034327
loop_
_publ_author_name
'Buchalski, Piotr'
'Pacholski, Roman'
'Chodkiewicz, Krzysztof'
'Buchowicz, W\/lodzimierz'
'Suwi\'nska, Kinga'
'Shkurenko, Aleksander'

_publ_section_title
;
 Novel imidazolium and imidazolinium salts containing the
 9-nickelafluorenyl anion - synthesis, structures and reactivity.
;
_journal_issue 16
_journal_name_full 'Dalton transactions (Cambridge, England : 2003)'
_journal_page_first 7169
_journal_page_last 7176
_journal_paper_doi 10.1039/c4dt03786c
_journal_volume 44
_journal_year 2015
_chemical_formula_moiety 'C38 H40 N2 Ni, 2(C4 H8 O)'
_chemical_formula_sum 'C46 H56 N2 Ni O2'
_chemical_formula_weight 727.63
_chemical_name_systematic
;
 ?
;
_space_group_crystal_system orthorhombic
_space_group_IT_number 29
_space_group_name_Hall 'P 2c -2ac'
_space_group_name_H-M_alt 'P c a 21'
_symmetry_space_group_name_Hall 'P 2c -2ac'
_symmetry_space_group_name_H-M 'P c a 21'
_atom_sites_solution_hydrogens geom
_atom_sites_solution_primary direct
_atom_sites_solution_secondary difmap
_audit_creation_method SHELXL-2013
_audit_update_record
;
2014-12-10 deposited with the CCDC.
2015-03-06 downloaded from the CCDC.
;
_cell_angle_alpha 90
_cell_angle_beta 90
_cell_angle_gamma 90
_cell_formula_units_Z 4
_cell_length_a 9.0713(2)
_cell_length_b 24.610(2)
_cell_length_c 16.8975(5)
_cell_measurement_reflns_used 3057
_cell_measurement_temperature 100.0(1)
_cell_measurement_theta_max 29.448
_cell_measurement_theta_min 2.919
_cell_volume 3772.3(3)
_computing_cell_refinement 'CrysAlis PRO (Agilent, 2012)'
_computing_data_collection 'CrysAlis PRO (Agilent, 2012)'
_computing_data_reduction 'CrysAlis PRO (Agilent, 2012)'
_computing_molecular_graphics 'DIAMOND (Brandenburg, 2006)'
_computing_publication_material 'publCIF (Westrip, 2010)'
_computing_structure_refinement 'SHELXL-2013 (Sheldrick, 2013)'
_computing_structure_solution 'SHELXS-97 (Sheldrick, 2008)'
_diffrn_ambient_temperature 100.0(1)
_diffrn_detector_area_resol_mean 16.2974
_diffrn_measured_fraction_theta_full 0.997
_diffrn_measured_fraction_theta_max 0.898
_diffrn_measurement_device_type 'SuperNova, Dual, Eos'
_diffrn_measurement_method '\w scans'
_diffrn_radiation_type MoK\a
_diffrn_radiation_wavelength 0.71073
_diffrn_reflns_av_R_equivalents 0.0679
_diffrn_reflns_av_unetI/netI 0.1078
_diffrn_reflns_Laue_measured_fraction_full 0.997
_diffrn_reflns_Laue_measured_fraction_max 0.898
_diffrn_reflns_limit_h_max 12
_diffrn_reflns_limit_h_min -10
_diffrn_reflns_limit_k_max 33
_diffrn_reflns_limit_k_min -31
_diffrn_reflns_limit_l_max 21
_diffrn_reflns_limit_l_min -23
_diffrn_reflns_number 14432
_diffrn_reflns_point_group_measured_fraction_full 0.927
_diffrn_reflns_point_group_measured_fraction_max 0.786
_diffrn_reflns_theta_full 25.242
_diffrn_reflns_theta_max 29.513
_diffrn_reflns_theta_min 2.925
_diffrn_source 'SuperNova (Mo) X-ray Source'
_exptl_absorpt_coefficient_mu 0.555
_exptl_absorpt_correction_T_max 1.00000
_exptl_absorpt_correction_T_min 0.83711
_exptl_absorpt_correction_type multi-scan
_exptl_absorpt_process_details
;

CrysAlisPro, Agilent Technologies,
 
Version 1.171.36.20 (release 27-06-2012 CrysAlis171 .NET)
 
(compiled Jul 11 2012,15:38:31)
 
Empirical absorption correction using spherical harmonics,
 
implemented in SCALE3 ABSPACK scaling algorithm.
;
_exptl_crystal_colour 'dark red'
_exptl_crystal_density_diffrn 1.281
_exptl_crystal_density_method 'not measured'
_exptl_crystal_description needle
_exptl_crystal_F_000 1560
_exptl_crystal_size_max 0.412
_exptl_crystal_size_mid 0.131
_exptl_crystal_size_min 0.043
_refine_diff_density_max 1.405
_refine_diff_density_min -0.838
_refine_diff_density_rms 0.088
_refine_ls_abs_structure_details
;
 Classical Flack method preferred over Parsons because s.u. lower.
;
_refine_ls_abs_structure_Flack 0.00(3)
_refine_ls_extinction_method none
_refine_ls_goodness_of_fit_ref 1.025
_refine_ls_hydrogen_treatment constr
_refine_ls_matrix_type full
_refine_ls_number_parameters 466
_refine_ls_number_reflns 8281
_refine_ls_number_restraints 7
_refine_ls_restrained_S_all 1.025
_refine_ls_R_factor_all 0.1023
_refine_ls_R_factor_gt 0.0756
_refine_ls_shift/su_max 0.000
_refine_ls_shift/su_mean 0.000
_refine_ls_structure_factor_coef Fsqd
_refine_ls_weighting_details 'w=1/[\s^2^(Fo^2^)+(0.0791P)^2^] where P=(Fo^2^+2Fc^2^)/3'
_refine_ls_weighting_scheme calc
_refine_ls_wR_factor_gt 0.1611
_refine_ls_wR_factor_ref 0.1803
_reflns_Friedel_coverage 0.693
_reflns_Friedel_fraction_full 0.851
_reflns_Friedel_fraction_max 0.665
_reflns_number_gt 6023
_reflns_number_total 8281
_reflns_threshold_expression 'I > 2\s(I)'
_cod_data_source_file c4dt03786c2.cif
_cod_data_source_block 1
_cod_depositor_comments 'Adding full bibliography for 7034327--7034332.cif.'
_cod_original_cell_volume 3772.2(3)
_cod_database_code 7034327
_shelx_space_group_comment
;
The symmetry employed for this shelxl refinement is uniquely defined
by the following loop, which should always be used as a source of
symmetry information in preference to the above space-group names.
They are only intended as comments.
;
_shelx_estimated_absorpt_t_min 0.803
_shelx_estimated_absorpt_t_max 0.977
_shelxl_version_number 2013-4

loop_
_space_group_symop_operation_xyz
'x, y, z'
'-x, -y, z+1/2'
'x+1/2, -y, z'
'-x+1/2, y, z+1/2'

loop_
_atom_site_label
_atom_site_type_symbol
_atom_site_fract_x
_atom_site_fract_y
_atom_site_fract_z
_atom_site_U_iso_or_equiv
_atom_site_adp_type
_atom_site_occupancy
_atom_site_site_symmetry_order
_atom_site_calc_flag
_atom_site_refinement_flags_posn
_atom_site_refinement_flags_adp
Ni1 Ni 0.95694(7) 0.25601(3) 0.04204(6) 0.0216(2) Uani 1 1 d . .
N1 N 0.9455(5) 0.2813(2) 0.3296(3) 0.0191(11) Uani 1 1 d . .
N2 N 0.9404(5) 0.1956(2) 0.3613(3) 0.0203(11) Uani 1 1 d . .
C1 C 1.1825(6) 0.2276(3) 0.0490(5) 0.0266(14) Uani 1 1 d . .
H1 H 1.2250 0.2104 0.0938 0.032 Uiso 1 1 calc R U
C2 C 1.1081(7) 0.2008(3) -0.0136(4) 0.0289(16) Uani 1 1 d . .
H2 H 1.0895 0.1629 -0.0170 0.035 Uiso 1 1 calc R U
C3 C 1.0665(7) 0.2401(3) -0.0698(4) 0.0294(16) Uani 1 1 d . .
H3 H 1.0192 0.2331 -0.1189 0.035 Uiso 1 1 calc R U
C4 C 1.1070(6) 0.2915(3) -0.0407(4) 0.0253(15) Uani 1 1 d . .
H4 H 1.0878 0.3253 -0.0656 0.030 Uiso 1 1 calc R U
C5 C 1.1832(6) 0.2838(3) 0.0337(4) 0.0265(14) Uani 1 1 d . .
H5 H 1.2254 0.3113 0.0660 0.032 Uiso 1 1 calc R U
C6 C 0.8318(6) 0.2135(3) 0.1058(4) 0.0218(14) Uani 1 1 d . .
C7 C 0.8525(7) 0.1601(3) 0.1321(4) 0.0238(14) Uani 1 1 d . .
H7 H 0.9385 0.1412 0.1156 0.029 Uiso 1 1 calc R U
C8 C 0.7526(7) 0.1334(3) 0.1814(4) 0.0247(15) Uani 1 1 d . .
H8 H 0.7704 0.0970 0.1976 0.030 Uiso 1 1 calc R U
C9 C 0.6253(7) 0.1610(3) 0.2068(4) 0.0287(15) Uani 1 1 d . .
H9 H 0.5576 0.1438 0.2416 0.034 Uiso 1 1 calc R U
C10 C 0.5999(6) 0.2128(3) 0.1810(4) 0.0235(14) Uani 1 1 d . .
H10 H 0.5126 0.2310 0.1972 0.028 Uiso 1 1 calc R U
C11 C 0.6998(7) 0.2400(3) 0.1309(4) 0.0229(14) Uani 1 1 d . .
C12 C 0.6867(6) 0.2948(3) 0.0998(4) 0.0202(13) Uani 1 1 d . .
C13 C 0.5676(7) 0.3294(3) 0.1100(4) 0.0251(15) Uani 1 1 d . .
H13 H 0.4849 0.3176 0.1398 0.030 Uiso 1 1 calc R U
C14 C 0.5674(7) 0.3810(3) 0.0774(4) 0.0278(15) Uani 1 1 d . .
H14 H 0.4851 0.4044 0.0840 0.033 Uiso 1 1 calc R U
C15 C 0.6909(6) 0.3980(3) 0.0344(4) 0.0287(14) Uani 1 1 d . .
H15 H 0.6931 0.4334 0.0119 0.034 Uiso 1 1 calc R U
C16 C 0.8107(6) 0.3632(3) 0.0244(3) 0.0239(14) Uani 1 1 d . .
H16 H 0.8941 0.3758 -0.0043 0.029 Uiso 1 1 calc R U
C17 C 0.8125(6) 0.3108(3) 0.0550(4) 0.0212(13) Uani 1 1 d . .
C18 C 0.9258(6) 0.2322(3) 0.3061(4) 0.0213(14) Uani 1 1 d . .
H18 H 0.9025 0.2233 0.2529 0.026 Uiso 1 1 calc R U
C19 C 0.9782(8) 0.2225(3) 0.4374(4) 0.0301(16) Uani 1 1 d . .
H19A H 1.0763 0.2107 0.4566 0.036 Uiso 1 1 calc R U
H19B H 0.9036 0.2145 0.4785 0.036 Uiso 1 1 calc R U
C20 C 0.9784(7) 0.2831(3) 0.4156(4) 0.0246(14) Uani 1 1 d . .
H20A H 0.9015 0.3033 0.4450 0.029 Uiso 1 1 calc R U
H20B H 1.0756 0.3000 0.4259 0.029 Uiso 1 1 calc R U
C21 C 0.9476(6) 0.1381(3) 0.3488(4) 0.0204(13) Uani 1 1 d . U
C22 C 1.0652(7) 0.1165(3) 0.3033(4) 0.0241(14) Uani 1 1 d . .
C23 C 1.0691(6) 0.0617(3) 0.2903(4) 0.0243(15) Uani 1 1 d . .
H23 H 1.1473 0.0473 0.2593 0.029 Uiso 1 1 calc R U
C24 C 0.9635(6) 0.0260(3) 0.3203(4) 0.0232(14) Uani 1 1 d . .
C25 C 0.8504(7) 0.0487(3) 0.3668(4) 0.0253(14) Uani 1 1 d . .
H25 H 0.7787 0.0253 0.3894 0.030 Uiso 1 1 calc R U
C26 C 0.8400(6) 0.1031(3) 0.3807(4) 0.0238(14) Uani 1 1 d . .
C27 C 1.1834(7) 0.1535(3) 0.2714(4) 0.0288(15) Uani 1 1 d . .
H27A H 1.2662 0.1315 0.2521 0.043 Uiso 1 1 calc R U
H27B H 1.2177 0.1777 0.3135 0.043 Uiso 1 1 calc R U
H27C H 1.1433 0.1751 0.2277 0.043 Uiso 1 1 calc R U
C28 C 0.9677(7) -0.0336(3) 0.3028(4) 0.0272(15) Uani 1 1 d . .
H28A H 0.9204 -0.0536 0.3461 0.041 Uiso 1 1 calc R U
H28B H 1.0704 -0.0455 0.2977 0.041 Uiso 1 1 calc R U
H28C H 0.9150 -0.0408 0.2533 0.041 Uiso 1 1 calc R U
C29 C 0.7153(7) 0.1266(3) 0.4296(5) 0.0339(18) Uani 1 1 d . .
H29A H 0.6357 0.0998 0.4339 0.051 Uiso 1 1 calc R U
H29B H 0.6778 0.1595 0.4041 0.051 Uiso 1 1 calc R U
H29C H 0.7517 0.1355 0.4827 0.051 Uiso 1 1 calc R U
C30 C 0.9462(7) 0.3299(3) 0.2807(4) 0.0220(13) Uani 1 1 d . .
C31 C 0.8155(7) 0.3599(3) 0.2740(4) 0.0239(15) Uani 1 1 d . .
C32 C 0.8213(7) 0.4069(3) 0.2291(4) 0.0273(15) Uani 1 1 d . .
H32 H 0.7336 0.4276 0.2226 0.033 Uiso 1 1 calc R U
C33 C 0.9494(7) 0.4253(3) 0.1932(4) 0.0271(15) Uani 1 1 d . .
C34 C 1.0746(7) 0.3932(3) 0.2014(4) 0.0276(15) Uani 1 1 d . .
H34 H 1.1625 0.4046 0.1757 0.033 Uiso 1 1 calc R U
C35 C 1.0779(7) 0.3456(3) 0.2449(4) 0.0257(15) Uani 1 1 d . .
C36 C 0.6730(7) 0.3414(3) 0.3112(4) 0.0276(16) Uani 1 1 d . .
H36A H 0.6439 0.3064 0.2885 0.041 Uiso 1 1 calc R U
H36B H 0.5958 0.3684 0.3009 0.041 Uiso 1 1 calc R U
H36C H 0.6866 0.3374 0.3685 0.041 Uiso 1 1 calc R U
C37 C 0.9536(8) 0.4764(3) 0.1450(5) 0.0384(18) Uani 1 1 d . .
H37A H 0.9516 0.4671 0.0886 0.058 Uiso 1 1 calc R U
H37B H 1.0441 0.4965 0.1570 0.058 Uiso 1 1 calc R U
H37C H 0.8678 0.4989 0.1579 0.058 Uiso 1 1 calc R U
C38 C 1.2147(6) 0.3110(3) 0.2515(4) 0.0302(16) Uani 1 1 d . .
H38A H 1.2295 0.3004 0.3069 0.045 Uiso 1 1 calc R U
H38B H 1.3002 0.3317 0.2330 0.045 Uiso 1 1 calc R U
H38C H 1.2030 0.2783 0.2190 0.045 Uiso 1 1 calc R U
O1 O 1.2670(5) 0.0288(2) 0.1279(3) 0.0319(11) Uani 1 1 d . .
C39 C 1.2355(7) 0.0717(3) 0.0752(4) 0.0349(17) Uani 1 1 d . .
H39A H 1.1855 0.1018 0.1034 0.042 Uiso 1 1 calc R U
H39B H 1.1705 0.0590 0.0319 0.042 Uiso 1 1 calc R U
C40 C 1.3821(7) 0.0905(3) 0.0424(6) 0.0434(18) Uani 1 1 d . .
H40A H 1.4158 0.1240 0.0694 0.052 Uiso 1 1 calc R U
H40B H 1.3751 0.0977 -0.0151 0.052 Uiso 1 1 calc R U
C41 C 1.4863(8) 0.0435(4) 0.0590(6) 0.053(3) Uani 1 1 d . .
H41A H 1.5339 0.0309 0.0096 0.064 Uiso 1 1 calc R U
H41B H 1.5638 0.0544 0.0971 0.064 Uiso 1 1 calc R U
C42 C 1.3903(7) -0.0003(3) 0.0935(4) 0.0325(16) Uani 1 1 d . .
H42A H 1.3564 -0.0257 0.0519 0.039 Uiso 1 1 calc R U
H42B H 1.4442 -0.0211 0.1345 0.039 Uiso 1 1 calc R U
O2 O 1.1087(6) 0.4334(3) -0.0740(4) 0.0572(18) Uani 1 1 d . .
C43 C 1.2395(9) 0.4342(4) -0.0257(6) 0.052(2) Uani 1 1 d . .
H43A H 1.2610 0.3974 -0.0050 0.062 Uiso 1 1 calc R U
H43B H 1.2269 0.4593 0.0195 0.062 Uiso 1 1 calc R U
C44 C 1.3647(8) 0.4537(4) -0.0797(5) 0.044(2) Uani 1 1 d . .
H44A H 1.4321 0.4786 -0.0513 0.052 Uiso 1 1 calc R U
H44B H 1.4220 0.4227 -0.1008 0.052 Uiso 1 1 calc R U
C45 C 1.2824(7) 0.4830(3) -0.1450(4) 0.0342(17) Uani 1 1 d . .
H45A H 1.2602 0.5210 -0.1300 0.041 Uiso 1 1 calc R U
H45B H 1.3392 0.4828 -0.1951 0.041 Uiso 1 1 calc R U
C46 C 1.1435(8) 0.4497(4) -0.1521(5) 0.043(2) Uani 1 1 d . .
H46A H 1.0626 0.4717 -0.1750 0.052 Uiso 1 1 calc R U
H46B H 1.1601 0.4176 -0.1863 0.052 Uiso 1 1 calc R U

loop_
_atom_site_aniso_label
_atom_site_aniso_U_11
_atom_site_aniso_U_22
_atom_site_aniso_U_33
_atom_site_aniso_U_23
_atom_site_aniso_U_13
_atom_site_aniso_U_12
Ni1 0.0111(3) 0.0409(5) 0.0129(4) -0.0001(5) 0.0020(4) 0.0004(3)
N1 0.015(2) 0.035(3) 0.008(3) 0.000(2) 0.001(2) 0.002(2)
N2 0.018(2) 0.036(3) 0.007(3) 0.000(2) 0.000(2) 0.002(2)
C1 0.009(2) 0.053(4) 0.018(3) 0.000(4) 0.003(3) 0.005(2)
C2 0.012(3) 0.052(5) 0.022(4) -0.008(3) 0.005(3) 0.001(3)
C3 0.017(3) 0.060(5) 0.011(3) -0.003(3) 0.007(3) -0.002(3)
C4 0.009(3) 0.046(4) 0.020(4) 0.001(3) 0.007(3) 0.000(3)
C5 0.007(2) 0.053(4) 0.020(4) -0.007(3) 0.006(3) 0.000(2)
C6 0.014(3) 0.037(4) 0.014(3) -0.003(3) -0.003(3) 0.001(3)
C7 0.018(3) 0.046(4) 0.007(3) -0.005(3) -0.003(2) 0.000(3)
C8 0.018(3) 0.039(4) 0.017(3) 0.005(3) -0.005(3) 0.004(3)
C9 0.017(3) 0.050(4) 0.019(4) 0.000(3) 0.006(3) -0.009(3)
C10 0.010(3) 0.044(4) 0.016(3) -0.003(3) 0.002(3) 0.001(3)
C11 0.015(3) 0.044(4) 0.009(3) 0.000(3) -0.004(3) 0.001(3)
C12 0.012(3) 0.041(4) 0.008(3) -0.004(3) -0.004(2) 0.000(2)
C13 0.014(3) 0.047(4) 0.014(3) -0.002(3) -0.002(3) 0.002(3)
C14 0.017(3) 0.046(4) 0.021(4) -0.007(3) -0.003(3) 0.005(3)
C15 0.026(3) 0.037(3) 0.023(4) 0.000(3) -0.002(3) 0.001(2)
C16 0.016(3) 0.049(4) 0.007(3) -0.002(3) 0.000(2) -0.004(3)
C17 0.015(3) 0.036(3) 0.013(3) -0.003(3) 0.001(3) -0.003(2)
C18 0.012(3) 0.038(4) 0.014(3) -0.001(3) -0.001(2) 0.003(2)
C19 0.033(4) 0.045(4) 0.012(4) -0.005(3) -0.005(3) 0.000(3)
C20 0.024(3) 0.041(4) 0.009(3) -0.003(3) -0.002(3) 0.002(3)
C21 0.014(3) 0.041(4) 0.006(3) -0.001(3) -0.004(2) 0.002(2)
C22 0.016(3) 0.045(4) 0.012(3) 0.002(3) 0.000(2) 0.004(3)
C23 0.013(3) 0.043(4) 0.017(4) 0.000(3) 0.001(3) 0.002(3)
C24 0.016(3) 0.039(4) 0.015(3) 0.002(3) -0.006(3) 0.001(3)
C25 0.016(3) 0.046(4) 0.013(3) 0.004(3) -0.003(3) -0.002(3)
C26 0.017(3) 0.043(4) 0.011(3) 0.002(3) -0.003(3) 0.006(3)
C27 0.015(3) 0.045(4) 0.027(4) -0.001(3) 0.007(3) 0.001(3)
C28 0.016(3) 0.042(4) 0.024(4) -0.002(3) -0.001(3) 0.002(3)
C29 0.024(4) 0.051(5) 0.027(4) -0.002(3) 0.011(3) 0.003(3)
C30 0.023(3) 0.032(4) 0.011(3) -0.002(3) -0.004(3) 0.001(3)
C31 0.018(3) 0.042(4) 0.012(3) -0.005(3) -0.003(3) 0.006(3)
C32 0.018(3) 0.042(4) 0.022(4) -0.003(3) -0.006(3) 0.002(3)
C33 0.027(4) 0.039(4) 0.015(4) -0.004(3) -0.005(3) -0.003(3)
C34 0.019(3) 0.048(4) 0.016(4) 0.000(3) 0.001(3) -0.006(3)
C35 0.016(3) 0.047(4) 0.014(3) 0.000(3) -0.002(3) 0.002(3)
C36 0.017(3) 0.043(4) 0.023(4) 0.001(3) 0.003(3) 0.002(3)
C37 0.039(4) 0.050(5) 0.026(4) 0.009(4) -0.004(3) -0.007(4)
C38 0.012(3) 0.059(5) 0.020(4) 0.003(3) 0.006(3) 0.006(3)
O1 0.018(2) 0.054(3) 0.024(3) 0.008(2) 0.008(2) 0.004(2)
C39 0.021(3) 0.056(5) 0.027(4) 0.000(3) 0.003(3) 0.002(3)
C40 0.028(3) 0.053(4) 0.049(5) 0.014(5) 0.007(5) 0.002(3)
C41 0.028(4) 0.076(6) 0.056(7) 0.020(5) 0.020(4) 0.009(4)
C42 0.026(3) 0.047(4) 0.025(4) 0.003(3) 0.002(3) 0.006(3)
O2 0.025(3) 0.087(5) 0.059(4) 0.026(4) 0.003(3) -0.006(3)
C43 0.046(5) 0.064(6) 0.044(5) 0.010(4) 0.000(4) -0.013(4)
C44 0.034(4) 0.059(5) 0.037(5) 0.001(4) -0.007(4) 0.001(4)
C45 0.031(4) 0.050(5) 0.022(4) 0.000(3) -0.002(3) 0.000(3)
C46 0.023(4) 0.070(6) 0.037(5) -0.004(4) -0.002(3) 0.003(4)

loop_
_atom_type_symbol
_atom_type_description
_atom_type_scat_dispersion_real
_atom_type_scat_dispersion_imag
_atom_type_scat_source
C C 0.0033 0.0016 'International Tables Vol C Tables 4.2.6.8 and 6.1.1.4'
H H 0.0000 0.0000 'International Tables Vol C Tables 4.2.6.8 and 6.1.1.4'
Ni Ni 0.3393 1.1124 'International Tables Vol C Tables 4.2.6.8 and 6.1.1.4'
N N 0.0061 0.0033 'International Tables Vol C Tables 4.2.6.8 and 6.1.1.4'
O O 0.0106 0.0060 'International Tables Vol C Tables 4.2.6.8 and 6.1.1.4'

loop_
_geom_angle_atom_site_label_1
_geom_angle_atom_site_label_2
_geom_angle_atom_site_label_3
_geom_angle
C6 Ni1 C17 85.0(3)
C6 Ni1 C4 170.1(3)
C17 Ni1 C4 103.1(3)
C6 Ni1 C2 106.5(3)
C17 Ni1 C2 160.6(3)
C4 Ni1 C2 64.2(3)
C6 Ni1 C1 111.1(3)
C17 Ni1 C1 151.4(3)
C4 Ni1 C1 64.2(3)
C2 Ni1 C1 38.4(3)
C6 Ni1 C5 141.6(3)
C17 Ni1 C5 116.0(2)
C4 Ni1 C5 39.3(3)
C2 Ni1 C5 64.3(3)
C1 Ni1 C5 37.9(2)
C6 Ni1 C3 132.4(3)
C17 Ni1 C3 123.1(3)
C4 Ni1 C3 38.0(3)
C2 Ni1 C3 38.0(3)
C1 Ni1 C3 63.6(3)
C5 Ni1 C3 64.3(3)
C18 N1 C30 126.8(6)
C18 N1 C20 111.0(5)
C30 N1 C20 122.1(5)
C18 N2 C21 125.6(5)
C18 N2 C19 109.6(5)
C21 N2 C19 123.8(5)
C5 C1 C2 108.9(6)
C5 C1 Ni1 71.2(3)
C2 C1 Ni1 70.1(3)
C5 C1 H1 125.6
C2 C1 H1 125.6
Ni1 C1 H1 124.8
C3 C2 C1 108.1(6)
C3 C2 Ni1 71.9(4)
C1 C2 Ni1 71.5(4)
C3 C2 H2 125.9
C1 C2 H2 125.9
Ni1 C2 H2 122.3
C4 C3 C2 108.2(6)
C4 C3 Ni1 69.7(4)
C2 C3 Ni1 70.1(4)
C4 C3 H3 125.9
C2 C3 H3 125.9
Ni1 C3 H3 125.9
C3 C4 C5 108.2(6)
C3 C4 Ni1 72.2(4)
C5 C4 Ni1 71.5(3)
C3 C4 H4 125.9
C5 C4 H4 125.9
Ni1 C4 H4 122.0
C1 C5 C4 106.5(6)
C1 C5 Ni1 71.0(3)
C4 C5 Ni1 69.2(3)
C1 C5 H5 126.7
C4 C5 H5 126.7
Ni1 C5 H5 124.7
C7 C6 C11 116.5(6)
C7 C6 Ni1 128.5(5)
C11 C6 Ni1 115.0(5)
C8 C7 C6 123.0(6)
C8 C7 H7 118.5
C6 C7 H7 118.5
C7 C8 C9 119.1(6)
C7 C8 H8 120.4
C9 C8 H8 120.4
C10 C9 C8 119.5(6)
C10 C9 H9 120.3
C8 C9 H9 120.3
C9 C10 C11 121.8(6)
C9 C10 H10 119.1
C11 C10 H10 119.1
C10 C11 C6 120.1(6)
C10 C11 C12 127.3(6)
C6 C11 C12 112.6(6)
C13 C12 C17 121.2(6)
C13 C12 C11 126.2(6)
C17 C12 C11 112.6(5)
C14 C13 C12 121.1(6)
C14 C13 H13 119.5
C12 C13 H13 119.5
C13 C14 C15 118.7(6)
C13 C14 H14 120.6
C15 C14 H14 120.6
C16 C15 C14 120.2(6)
C16 C15 H15 119.9
C14 C15 H15 119.9
C17 C16 C15 122.3(6)
C17 C16 H16 118.9
C15 C16 H16 118.9
C16 C17 C12 116.4(6)
C16 C17 Ni1 128.8(4)
C12 C17 Ni1 114.7(5)
N1 C18 N2 114.6(6)
N1 C18 H18 122.7
N2 C18 H18 122.7
N2 C19 C20 103.0(5)
N2 C19 H19A 111.2
C20 C19 H19A 111.2
N2 C19 H19B 111.2
C20 C19 H19B 111.2
H19A C19 H19B 109.1
N1 C20 C19 101.9(5)
N1 C20 H20A 111.4
C19 C20 H20A 111.4
N1 C20 H20B 111.4
C19 C20 H20B 111.4
H20A C20 H20B 109.3
C26 C21 C22 120.0(6)
C26 C21 N2 121.1(5)
C22 C21 N2 119.0(6)
C23 C22 C21 118.5(6)
C23 C22 C27 121.2(6)
C21 C22 C27 120.3(6)
C22 C23 C24 123.0(6)
C22 C23 H23 118.5
C24 C23 H23 118.5
C23 C24 C25 116.9(6)
C23 C24 C28 121.8(6)
C25 C24 C28 121.2(6)
C26 C25 C24 122.5(6)
C26 C25 H25 118.8
C24 C25 H25 118.8
C25 C26 C21 119.2(6)
C25 C26 C29 121.3(6)
C21 C26 C29 119.5(6)
C22 C27 H27A 109.5
C22 C27 H27B 109.5
H27A C27 H27B 109.5
C22 C27 H27C 109.5
H27A C27 H27C 109.5
H27B C27 H27C 109.5
C24 C28 H28A 109.5
C24 C28 H28B 109.5
H28A C28 H28B 109.5
C24 C28 H28C 109.5
H28A C28 H28C 109.5
H28B C28 H28C 109.5
C26 C29 H29A 109.5
C26 C29 H29B 109.5
H29A C29 H29B 109.5
C26 C29 H29C 109.5
H29A C29 H29C 109.5
H29B C29 H29C 109.5
C35 C30 C31 122.9(6)
C35 C30 N1 118.6(6)
C31 C30 N1 118.4(6)
C32 C31 C30 117.0(6)
C32 C31 C36 120.9(6)
C30 C31 C36 122.1(6)
C31 C32 C33 123.0(6)
C31 C32 H32 118.5
C33 C32 H32 118.5
C32 C33 C34 117.1(7)
C32 C33 C37 122.2(6)
C34 C33 C37 120.7(6)
C35 C34 C33 123.5(6)
C35 C34 H34 118.3
C33 C34 H34 118.3
C34 C35 C30 116.6(6)
C34 C35 C38 122.4(6)
C30 C35 C38 121.0(6)
C31 C36 H36A 109.5
C31 C36 H36B 109.5
H36A C36 H36B 109.5
C31 C36 H36C 109.5
H36A C36 H36C 109.5
H36B C36 H36C 109.5
C33 C37 H37A 109.5
C33 C37 H37B 109.5
H37A C37 H37B 109.5
C33 C37 H37C 109.5
H37A C37 H37C 109.5
H37B C37 H37C 109.5
C35 C38 H38A 109.5
C35 C38 H38B 109.5
H38A C38 H38B 109.5
C35 C38 H38C 109.5
H38A C38 H38C 109.5
H38B C38 H38C 109.5
C39 O1 C42 105.9(5)
O1 C39 C40 106.3(6)
O1 C39 H39A 110.5
C40 C39 H39A 110.5
O1 C39 H39B 110.5
C40 C39 H39B 110.5
H39A C39 H39B 108.7
C39 C40 C41 104.2(6)
C39 C40 H40A 110.9
C41 C40 H40A 110.9
C39 C40 H40B 110.9
C41 C40 H40B 110.9
H40A C40 H40B 108.9
C42 C41 C40 104.9(6)
C42 C41 H41A 110.8
C40 C41 H41A 110.8
C42 C41 H41B 110.8
C40 C41 H41B 110.8
H41A C41 H41B 108.8
O1 C42 C41 104.3(6)
O1 C42 H42A 110.9
C41 C42 H42A 110.9
O1 C42 H42B 110.9
C41 C42 H42B 110.9
H42A C42 H42B 108.9
C46 O2 C43 110.0(6)
O2 C43 C44 106.1(7)
O2 C43 H43A 110.5
C44 C43 H43A 110.5
O2 C43 H43B 110.5
C44 C43 H43B 110.5
H43A C43 H43B 108.7
C45 C44 C43 102.5(6)
C45 C44 H44A 111.3
C43 C44 H44A 111.3
C45 C44 H44B 111.3
C43 C44 H44B 111.3
H44A C44 H44B 109.2
C46 C45 C44 102.2(6)
C46 C45 H45A 111.3
C44 C45 H45A 111.3
C46 C45 H45B 111.3
C44 C45 H45B 111.3
H45A C45 H45B 109.2
O2 C46 C45 105.4(6)
O2 C46 H46A 110.7
C45 C46 H46A 110.7
O2 C46 H46B 110.7
C45 C46 H46B 110.7
H46A C46 H46B 108.8

loop_
_geom_bond_atom_site_label_1
_geom_bond_atom_site_label_2
_geom_bond_distance
Ni1 C6 1.882(6)
Ni1 C17 1.893(6)
Ni1 C4 2.138(6)
Ni1 C2 2.147(7)
Ni1 C1 2.165(5)
Ni1 C5 2.168(5)
Ni1 C3 2.171(7)
N1 C18 1.285(9)
N1 C30 1.452(8)
N1 C20 1.484(8)
N2 C18 1.302(8)
N2 C21 1.432(8)
N2 C19 1.486(8)
C1 C5 1.406(9)
C1 C2 1.417(9)
C1 H1 0.9500
C2 C3 1.406(10)
C2 H2 0.9500
C3 C4 1.405(10)
C3 H3 0.9500
C4 C5 1.448(9)
C4 H4 0.9500
C5 H5 0.9500
C6 C7 1.400(9)
C6 C11 1.428(8)
C7 C8 1.396(9)
C7 H7 0.9500
C8 C9 1.408(9)
C8 H8 0.9500
C9 C10 1.366(10)
C9 H9 0.9500
C10 C11 1.408(9)
C10 H10 0.9500
C11 C12 1.452(9)
C12 C13 1.387(8)
C12 C17 1.426(8)
C13 C14 1.383(10)
C13 H13 0.9500
C14 C15 1.399(9)
C14 H14 0.9500
C15 C16 1.393(8)
C15 H15 0.9500
C16 C17 1.390(9)
C16 H16 0.9500
C18 H18 0.9500
C19 C20 1.538(11)
C19 H19A 0.9900
C19 H19B 0.9900
C20 H20A 0.9900
C20 H20B 0.9900
C21 C26 1.409(9)
C21 C22 1.417(8)
C22 C23 1.368(10)
C22 C27 1.506(9)
C23 C24 1.396(9)
C23 H23 0.9500
C24 C25 1.408(9)
C24 C28 1.497(10)
C25 C26 1.361(10)
C25 H25 0.9500
C26 C29 1.516(9)
C27 H27A 0.9800
C27 H27B 0.9800
C27 H27C 0.9800
C28 H28A 0.9800
C28 H28B 0.9800
C28 H28C 0.9800
C29 H29A 0.9800
C29 H29B 0.9800
C29 H29C 0.9800
C30 C35 1.394(9)
C30 C31 1.402(8)
C31 C32 1.384(10)
C31 C36 1.508(8)
C32 C33 1.387(9)
C32 H32 0.9500
C33 C34 1.390(9)
C33 C37 1.498(10)
C34 C35 1.384(10)
C34 H34 0.9500
C35 C38 1.509(9)
C36 H36A 0.9800
C36 H36B 0.9800
C36 H36C 0.9800
C37 H37A 0.9800
C37 H37B 0.9800
C37 H37C 0.9800
C38 H38A 0.9800
C38 H38B 0.9800
C38 H38C 0.9800
O1 C39 1.410(8)
O1 C42 1.450(8)
C39 C40 1.514(9)
C39 H39A 0.9900
C39 H39B 0.9900
C40 C41 1.520(10)
C40 H40A 0.9900
C40 H40B 0.9900
C41 C42 1.503(10)
C41 H41A 0.9900
C41 H41B 0.9900
C42 H42A 0.9900
C42 H42B 0.9900
O2 C46 1.414(10)
O2 C43 1.440(10)
C43 C44 1.533(11)
C43 H43A 0.9900
C43 H43B 0.9900
C44 C45 1.515(10)
C44 H44A 0.9900
C44 H44B 0.9900
C45 C46 1.509(10)
C45 H45A 0.9900
C45 H45B 0.9900
C46 H46A 0.9900
C46 H46B 0.9900
